data_4304188
loop_
_publ_author_name
'Jennifer Scott'
'Indu Vidyaratne'
'Ilia Korobkov'
'Sandro Gambarotta'
'Peter H. M. Budzelaar'

_publ_section_title
;
Multiple Pathways for Dinitrogen Activation during the Reduction of an Fe
Bis(iminepyridine) Complex
;
_journal_name_full 'Inorganic Chemistry'
_journal_page_first 896
_journal_page_last 911
_journal_paper_doi 10.1021/ic701643d
_journal_volume 47
_journal_year 2008
_chemical_formula_sum 'C33 H43 Fe N5'
_chemical_formula_weight 565.57
_chemical_name_systematic
; 
?
;
_space_group_IT_number 19
_symmetry_cell_setting orthorhombic
_symmetry_space_group_name_Hall 'P 2ac 2ab'
_symmetry_space_group_name_H-M 'P 21 21 21'
_atom_sites_solution_hydrogens geom
_atom_sites_solution_primary direct
_atom_sites_solution_secondary difmap
_audit_creation_method SHELXL-97
_cell_angle_alpha 90.00
_cell_angle_beta 90.00
_cell_angle_gamma 90.00
_cell_formula_units_Z 4
_cell_length_a 8.497(4)
_cell_length_b 17.870(9)
_cell_length_c 20.213(11)
_cell_measurement_reflns_used 523
_cell_measurement_temperature 203(2)
_cell_measurement_theta_max 18.55
_cell_measurement_theta_min 2.28
_cell_volume 3069(3)
_computing_cell_refinement 'SMART, Bruker (2000)'
_computing_data_collection 'SMART, Bruker (2000)'
_computing_data_reduction 'XPREP, Bruker (2000)'
_computing_molecular_graphics 'SHELXTL, Bruker (2000)'
_computing_publication_material 'SHELXTL, Bruker (2000)'
_computing_structure_refinement 'SHELXL-97 (Sheldrick, 1997)'
_computing_structure_solution 'SHELXS-97 (Sheldrick, 1990)'
_diffrn_ambient_temperature 203(2)
_diffrn_measured_fraction_theta_full 0.987
_diffrn_measured_fraction_theta_max 0.987
_diffrn_measurement_device_type 'CCD area detector'
_diffrn_measurement_method 'phi and omega scans'
_diffrn_radiation_monochromator graphite
_diffrn_radiation_source 'fine-focus sealed tube'
_diffrn_radiation_type MoK\a
_diffrn_radiation_wavelength 0.71073
_diffrn_reflns_av_R_equivalents 0.1393
_diffrn_reflns_av_sigmaI/netI 0.1531
_diffrn_reflns_limit_h_max 7
_diffrn_reflns_limit_h_min -7
_diffrn_reflns_limit_k_max 16
_diffrn_reflns_limit_k_min -16
_diffrn_reflns_limit_l_max 18
_diffrn_reflns_limit_l_min -16
_diffrn_reflns_number 7537
_diffrn_reflns_theta_full 18.84
_diffrn_reflns_theta_max 18.84
_diffrn_reflns_theta_min 1.52
_diffrn_standards_decay_% <1
_exptl_absorpt_coefficient_mu 0.521
_exptl_absorpt_correction_T_max 0.9744
_exptl_absorpt_correction_T_min 0.9260
_exptl_absorpt_correction_type multi-scan
_exptl_absorpt_process_details 'SADABS, Bruker (2000)'
_exptl_crystal_colour dk_red
_exptl_crystal_density_diffrn 1.224
_exptl_crystal_density_meas ?
_exptl_crystal_density_method 'not measured'
_exptl_crystal_description block
_exptl_crystal_F_000 1208
_exptl_crystal_size_max 0.15
_exptl_crystal_size_mid 0.05
_exptl_crystal_size_min 0.05
_refine_diff_density_max 0.246
_refine_diff_density_min -0.228
_refine_diff_density_rms 0.059
_refine_ls_abs_structure_details 'Flack H D (1983), Acta Cryst. A39, 876-881'
_refine_ls_abs_structure_Flack 0.05(5)
_refine_ls_extinction_method none
_refine_ls_goodness_of_fit_ref 1.039
_refine_ls_hydrogen_treatment constr
_refine_ls_matrix_type full
_refine_ls_number_parameters 352
_refine_ls_number_reflns 2361
_refine_ls_number_restraints 344
_refine_ls_restrained_S_all 1.024
_refine_ls_R_factor_all 0.1179
_refine_ls_R_factor_gt 0.0589
_refine_ls_shift/su_max 0.001
_refine_ls_shift/su_mean 0.001
_refine_ls_structure_factor_coef Fsqd
_refine_ls_weighting_details 'calc w=1/[\s^2^(Fo^2^)+(0.0292P)^2^]'
_refine_ls_weighting_scheme calc
_refine_ls_wR_factor_gt 0.0977
_refine_ls_wR_factor_ref 0.1126
_reflns_number_gt 1500
_reflns_number_total 2361
_reflns_threshold_expression >2sigma(I)
_cod_data_source_file ic701643d-file003_4.cif
_cod_data_source_block complex_4_sg3414
_cod_depositor_comments
;
The following automatic conversions were performed:
'_symmetry_cell_setting' value 'Orthorhombic' changed to 'orthorhombic'
according to '/home/saulius/struct/CIF-dictionaries/cif_core.dic'
dictionary named 'cif_core.dic' version 2.4.1 from 2010-06-29.

Automatic conversion script
Id: cif_fix_enum 1527 2010-12-29 10:47:43Z saulius 

The following automatic conversions were performed:

'_exptl_crystal_density_meas' value 'n/a' was changed to '?' - the
value is perceived as not measured.

Automatic conversion script
Id: cif_fix_values 3008 2015-01-20 13:52:24Z robertas 
;
_cod_database_code 4304188

loop_
_symmetry_equiv_pos_as_xyz
'x, y, z'
'-x+1/2, -y, z+1/2'
'-x, y+1/2, -z+1/2'
'x+1/2, -y+1/2, -z'

loop_
_atom_site_label
_atom_site_type_symbol
_atom_site_fract_x
_atom_site_fract_y
_atom_site_fract_z
_atom_site_U_iso_or_equiv
_atom_site_adp_type
_atom_site_occupancy
_atom_site_symmetry_multiplicity
_atom_site_calc_flag
_atom_site_refinement_flags
_atom_site_disorder_assembly
_atom_site_disorder_group
Fe1 Fe 0.87068(18) 0.59884(8) 0.87277(9) 0.0319(5) Uani 1 1 d U . .
N1 N 0.8346(11) 0.5408(5) 0.9469(5) 0.038(3) Uani 1 1 d U . .
N2 N 0.9833(10) 0.6521(5) 0.9298(5) 0.037(2) Uani 1 1 d U . .
N3 N 0.9339(10) 0.6750(5) 0.8168(5) 0.034(3) Uani 1 1 d U . .
N4 N 0.7591(14) 0.5457(6) 0.8163(6) 0.071(4) Uani 1 1 d U . .
N5 N 0.6896(15) 0.5116(7) 0.7790(6) 0.087(5) Uani 1 1 d U . .
C1 C 0.8911(14) 0.5237(5) 1.0685(5) 0.055(4) Uani 1 1 d U . .
H1A H 0.8266 0.4794 1.0628 0.083 Uiso 1 1 calc R . .
H1B H 0.8422 0.5566 1.1006 0.083 Uiso 1 1 calc R . .
H1C H 0.9946 0.5091 1.0842 0.083 Uiso 1 1 calc R . .
C2 C 0.9063(13) 0.5628(6) 1.0050(6) 0.029(3) Uani 1 1 d U . .
C3 C 0.9942(13) 0.6297(7) 0.9945(7) 0.036(3) Uani 1 1 d U . .
C4 C 1.0736(13) 0.6707(6) 1.0406(6) 0.041(4) Uani 1 1 d U . .
H4A H 1.0742 0.6559 1.0853 0.050 Uiso 1 1 calc R . .
C5 C 1.1552(16) 0.7360(6) 1.0203(7) 0.059(4) Uani 1 1 d U . .
H5A H 1.2171 0.7631 1.0505 0.071 Uiso 1 1 calc R . .
C6 C 1.1418(15) 0.7589(6) 0.9554(6) 0.044(3) Uani 1 1 d U . .
H6A H 1.1912 0.8035 0.9420 0.052 Uiso 1 1 calc R . .
C7 C 1.0564(14) 0.7174(7) 0.9093(7) 0.043(3) Uani 1 1 d U . .
C8 C 1.0248(14) 0.7305(7) 0.8402(7) 0.044(3) Uani 1 1 d U . .
C9 C 1.0828(14) 0.7962(6) 0.8069(6) 0.077(5) Uani 1 1 d U . .
H9A H 1.0505 0.7950 0.7609 0.116 Uiso 1 1 calc R . .
H9B H 1.1968 0.7973 0.8094 0.116 Uiso 1 1 calc R . .
H9C H 1.0402 0.8405 0.8280 0.116 Uiso 1 1 calc R . .
C10 C 0.7414(15) 0.4734(7) 0.9485(6) 0.036(3) Uani 1 1 d U . .
C11 C 0.8197(14) 0.4045(7) 0.9397(6) 0.051(3) Uani 1 1 d U . .
C12 C 0.7237(19) 0.3402(8) 0.9328(7) 0.072(4) Uani 1 1 d U . .
H12A H 0.7693 0.2933 0.9239 0.086 Uiso 1 1 calc R . .
C13 C 0.5633(18) 0.3469(9) 0.9392(8) 0.071(5) Uani 1 1 d U . .
H13A H 0.5004 0.3036 0.9377 0.086 Uiso 1 1 calc R . .
C14 C 0.4938(16) 0.4146(8) 0.9476(7) 0.070(4) Uani 1 1 d U . .
H14A H 0.3837 0.4177 0.9510 0.083 Uiso 1 1 calc R . .
C15 C 0.5827(16) 0.4781(8) 0.9512(8) 0.066(4) Uani 1 1 d U . .
C16 C 0.9931(14) 0.3954(8) 0.9342(6) 0.053(3) Uani 1 1 d U . .
H16A H 1.0409 0.4447 0.9440 0.064 Uiso 1 1 calc R . .
C17 C 1.0586(13) 0.3417(6) 0.9818(7) 0.074(4) Uani 1 1 d U . .
H17A H 1.1713 0.3376 0.9752 0.112 Uiso 1 1 calc R . .
H17B H 1.0100 0.2932 0.9753 0.112 Uiso 1 1 calc R . .
H17C H 1.0378 0.3590 1.0265 0.112 Uiso 1 1 calc R . .
C18 C 1.0467(14) 0.3732(6) 0.8662(6) 0.093(5) Uani 1 1 d U . .
H18A H 1.1605 0.3690 0.8656 0.140 Uiso 1 1 calc R . .
H18B H 1.0139 0.4109 0.8345 0.140 Uiso 1 1 calc R . .
H18C H 1.0003 0.3254 0.8544 0.140 Uiso 1 1 calc R . .
C19 C 0.4973(18) 0.5540(8) 0.9634(8) 0.085(4) Uani 1 1 d U . .
H19A H 0.5740 0.5948 0.9559 0.101 Uiso 1 1 calc R . .
C20 C 0.4391(14) 0.5597(7) 1.0338(7) 0.096(5) Uani 1 1 d U . .
H20A H 0.3860 0.6072 1.0400 0.144 Uiso 1 1 calc R . .
H20B H 0.5278 0.5564 1.0639 0.144 Uiso 1 1 calc R . .
H20C H 0.3663 0.5191 1.0427 0.144 Uiso 1 1 calc R . .
C21 C 0.3610(16) 0.5648(6) 0.9156(6) 0.095(5) Uani 1 1 d U . .
H21A H 0.3089 0.6119 0.9250 0.143 Uiso 1 1 calc R . .
H21B H 0.2866 0.5241 0.9206 0.143 Uiso 1 1 calc R . .
H21C H 0.4007 0.5654 0.8706 0.143 Uiso 1 1 calc R . .
C22 C 0.8910(16) 0.6804(6) 0.7489(6) 0.040(3) Uani 1 1 d U . .
C23 C 0.9803(16) 0.6447(7) 0.7022(6) 0.044(3) Uani 1 1 d U . .
C24 C 0.9234(14) 0.6427(6) 0.6371(7) 0.057(4) Uani 1 1 d U . .
H24A H 0.9843 0.6189 0.6045 0.068 Uiso 1 1 calc R . .
C25 C 0.7783(16) 0.6749(6) 0.6186(7) 0.062(4) Uani 1 1 d U . .
H25A H 0.7403 0.6722 0.5750 0.075 Uiso 1 1 calc R . .
C26 C 0.6967(16) 0.7102(8) 0.6673(7) 0.064(4) Uani 1 1 d U . .
H26A H 0.5995 0.7319 0.6562 0.077 Uiso 1 1 calc R . .
C27 C 0.7472(16) 0.7161(7) 0.7323(7) 0.047(3) Uani 1 1 d U . .
C28 C 1.1369(15) 0.6099(6) 0.7148(6) 0.060(3) Uani 1 1 d U . .
H28A H 1.1754 0.6316 0.7568 0.072 Uiso 1 1 calc R . .
C29 C 1.1211(17) 0.5247(6) 0.7268(7) 0.110(5) Uani 1 1 d U . .
H29A H 1.0435 0.5157 0.7611 0.165 Uiso 1 1 calc R . .
H29B H 1.2219 0.5045 0.7406 0.165 Uiso 1 1 calc R . .
H29C H 1.0879 0.5003 0.6862 0.165 Uiso 1 1 calc R . .
C30 C 1.2617(15) 0.6276(7) 0.6630(6) 0.095(5) Uani 1 1 d U . .
H30A H 1.2694 0.6814 0.6574 0.142 Uiso 1 1 calc R . .
H30B H 1.2327 0.6046 0.6213 0.142 Uiso 1 1 calc R . .
H30C H 1.3625 0.6080 0.6775 0.142 Uiso 1 1 calc R . .
C31 C 0.6538(15) 0.7566(7) 0.7834(7) 0.060(4) Uani 1 1 d U . .
H31A H 0.7224 0.7642 0.8224 0.072 Uiso 1 1 calc R . .
C32 C 0.5149(15) 0.7136(8) 0.8052(7) 0.096(5) Uani 1 1 d U . .
H32A H 0.5474 0.6638 0.8185 0.144 Uiso 1 1 calc R . .
H32B H 0.4402 0.7100 0.7691 0.144 Uiso 1 1 calc R . .
H32C H 0.4659 0.7388 0.8424 0.144 Uiso 1 1 calc R . .
C33 C 0.6058(18) 0.8332(7) 0.7578(7) 0.111(6) Uani 1 1 d U . .
H33A H 0.6989 0.8607 0.7443 0.166 Uiso 1 1 calc R . .
H33B H 0.5519 0.8605 0.7925 0.166 Uiso 1 1 calc R . .
H33C H 0.5361 0.8273 0.7202 0.166 Uiso 1 1 calc R . .

loop_
_atom_site_aniso_label
_atom_site_aniso_U_11
_atom_site_aniso_U_22
_atom_site_aniso_U_33
_atom_site_aniso_U_23
_atom_site_aniso_U_13
_atom_site_aniso_U_12
Fe1 0.0352(9) 0.0291(8) 0.0316(9) 0.0008(12) -0.0028(11) -0.0047(10)
N1 0.032(7) 0.040(5) 0.042(5) 0.014(5) -0.003(5) -0.007(5)
N2 0.043(7) 0.037(6) 0.030(5) -0.001(5) -0.008(6) -0.010(5)
N3 0.036(7) 0.037(6) 0.030(5) 0.000(5) -0.002(5) -0.004(4)
N4 0.076(10) 0.073(9) 0.063(8) -0.004(7) -0.023(7) -0.038(6)
N5 0.095(13) 0.097(11) 0.068(10) -0.012(8) -0.033(8) -0.031(8)
C1 0.084(10) 0.045(8) 0.036(7) 0.010(6) -0.017(9) -0.015(8)
C2 0.028(9) 0.026(6) 0.032(6) 0.000(5) 0.000(6) 0.011(5)
C3 0.025(8) 0.048(8) 0.036(7) 0.001(6) 0.006(7) -0.002(5)
C4 0.051(11) 0.041(8) 0.032(8) -0.010(7) 0.006(6) 0.003(6)
C5 0.074(11) 0.054(9) 0.049(8) -0.007(8) -0.023(10) -0.016(7)
C6 0.050(8) 0.035(7) 0.046(8) -0.004(7) -0.006(8) -0.004(7)
C7 0.049(9) 0.029(7) 0.050(7) -0.005(6) -0.015(7) -0.008(5)
C8 0.047(9) 0.040(7) 0.045(7) 0.011(6) -0.011(7) -0.013(6)
C9 0.073(12) 0.061(8) 0.098(11) 0.033(8) -0.006(9) -0.028(7)
C10 0.043(7) 0.042(6) 0.022(8) 0.011(7) 0.007(7) -0.013(5)
C11 0.063(7) 0.042(6) 0.048(8) 0.016(9) 0.009(6) -0.002(6)
C12 0.092(8) 0.055(7) 0.068(11) 0.012(10) 0.000(11) -0.016(8)
C13 0.078(9) 0.067(8) 0.069(12) 0.001(11) -0.034(11) -0.021(9)
C14 0.055(8) 0.076(8) 0.077(11) 0.038(10) -0.005(8) -0.026(7)
C15 0.045(7) 0.059(7) 0.094(11) 0.028(9) 0.004(8) -0.014(5)
C16 0.061(7) 0.061(8) 0.037(8) -0.003(8) 0.010(7) 0.013(7)
C17 0.067(10) 0.072(10) 0.084(10) 0.020(8) -0.001(8) 0.003(7)
C18 0.146(13) 0.076(11) 0.057(8) -0.007(10) 0.050(10) 0.010(8)
C19 0.078(10) 0.075(8) 0.100(11) 0.045(10) -0.003(8) 0.024(8)
C20 0.075(12) 0.105(12) 0.107(10) -0.015(10) 0.006(9) -0.025(8)
C21 0.051(9) 0.110(11) 0.124(11) 0.074(9) -0.002(9) -0.013(8)
C22 0.060(9) 0.029(7) 0.033(6) 0.001(5) -0.002(6) 0.004(6)
C23 0.054(7) 0.049(8) 0.028(7) -0.005(7) 0.001(6) -0.007(6)
C24 0.086(10) 0.051(8) 0.032(7) 0.004(8) 0.007(7) -0.007(7)
C25 0.086(10) 0.068(10) 0.033(9) 0.003(8) -0.015(7) -0.023(7)
C26 0.060(10) 0.081(11) 0.052(8) 0.014(9) -0.016(7) 0.005(7)
C27 0.048(8) 0.055(8) 0.037(8) 0.005(7) -0.009(6) -0.010(6)
C28 0.062(8) 0.066(7) 0.052(8) 0.010(8) 0.013(6) 0.004(8)
C29 0.123(12) 0.062(7) 0.145(15) 0.020(9) 0.018(13) 0.015(9)
C30 0.095(10) 0.100(12) 0.089(13) -0.003(9) 0.048(8) -0.008(9)
C31 0.030(9) 0.084(9) 0.065(9) 0.034(8) 0.019(8) 0.018(6)
C32 0.088(12) 0.119(11) 0.081(12) 0.002(11) 0.045(9) -0.035(9)
C33 0.156(15) 0.070(9) 0.107(14) 0.020(9) 0.033(13) 0.031(9)

loop_
_atom_type_symbol
_atom_type_description
_atom_type_scat_dispersion_real
_atom_type_scat_dispersion_imag
_atom_type_scat_source
C C 0.0033 0.0016 'International Tables Vol C Tables 4.2.6.8 and 6.1.1.4'
H H 0.0000 0.0000 'International Tables Vol C Tables 4.2.6.8 and 6.1.1.4'
N N 0.0061 0.0033 'International Tables Vol C Tables 4.2.6.8 and 6.1.1.4'
Fe Fe 0.3463 0.8444 'International Tables Vol C Tables 4.2.6.8 and 6.1.1.4'

loop_
_geom_angle_atom_site_label_1
_geom_angle_atom_site_label_2
_geom_angle_atom_site_label_3
_geom_angle
_geom_angle_site_symmetry_1
_geom_angle_site_symmetry_3
_geom_angle_publ_flag
N2 Fe1 N4 179.8(5) . . ?
N2 Fe1 N1 82.1(5) . . ?
N4 Fe1 N1 97.7(5) . . ?
N2 Fe1 N3 81.2(4) . . ?
N4 Fe1 N3 99.0(5) . . ?
N1 Fe1 N3 163.2(5) . . ?
C2 N1 C10 117.5(10) . . ?
C2 N1 Fe1 117.2(8) . . ?
C10 N1 Fe1 125.3(8) . . ?
C7 N2 C3 120.1(11) . . ?
C7 N2 Fe1 119.9(9) . . ?
C3 N2 Fe1 120.0(9) . . ?
C8 N3 C22 115.8(10) . . ?
C8 N3 Fe1 119.7(9) . . ?
C22 N3 Fe1 124.5(8) . . ?
N5 N4 Fe1 178.6(14) . . ?
N1 C2 C3 110.1(11) . . ?
N1 C2 C1 124.7(10) . . ?
C3 C2 C1 125.1(12) . . ?
C4 C3 N2 121.9(11) . . ?
C4 C3 C2 127.5(13) . . ?
N2 C3 C2 110.6(13) . . ?
C3 C4 C5 119.1(12) . . ?
C6 C5 C4 118.6(12) . . ?
C5 C6 C7 121.4(12) . . ?
N2 C7 C6 118.7(12) . . ?
N2 C7 C8 110.1(12) . . ?
C6 C7 C8 131.2(13) . . ?
N3 C8 C9 129.4(13) . . ?
N3 C8 C7 109.2(12) . . ?
C9 C8 C7 121.4(13) . . ?
C15 C10 C11 122.0(13) . . ?
C15 C10 N1 119.8(13) . . ?
C11 C10 N1 117.9(11) . . ?
C10 C11 C12 116.7(12) . . ?
C10 C11 C16 124.9(12) . . ?
C12 C11 C16 118.3(13) . . ?
C13 C12 C11 119.4(15) . . ?
C14 C13 C12 121.4(15) . . ?
C13 C14 C15 120.5(14) . . ?
C10 C15 C14 119.9(14) . . ?
C10 C15 C19 121.7(13) . . ?
C14 C15 C19 118.3(14) . . ?
C17 C16 C11 113.5(11) . . ?
C17 C16 C18 108.2(11) . . ?
C11 C16 C18 113.5(11) . . ?
C20 C19 C21 110.0(13) . . ?
C20 C19 C15 111.2(12) . . ?
C21 C19 C15 111.4(13) . . ?
C23 C22 C27 121.7(13) . . ?
C23 C22 N3 119.4(12) . . ?
C27 C22 N3 118.6(12) . . ?
C22 C23 C24 117.9(13) . . ?
C22 C23 C28 124.9(12) . . ?
C24 C23 C28 117.2(12) . . ?
C23 C24 C25 122.7(14) . . ?
C26 C25 C24 116.2(15) . . ?
C25 C26 C27 124.4(15) . . ?
C26 C27 C22 117.1(13) . . ?
C26 C27 C31 122.0(13) . . ?
C22 C27 C31 120.9(12) . . ?
C23 C28 C30 114.7(11) . . ?
C23 C28 C29 111.1(11) . . ?
C30 C28 C29 111.8(10) . . ?
C27 C31 C32 112.4(12) . . ?
C27 C31 C33 110.1(11) . . ?
C32 C31 C33 110.9(12) . . ?

loop_
_geom_bond_atom_site_label_1
_geom_bond_atom_site_label_2
_geom_bond_distance
_geom_bond_site_symmetry_2
_geom_bond_publ_flag
Fe1 N2 1.775(9) . ?
Fe1 N4 1.761(11) . ?
Fe1 N1 1.848(9) . ?
Fe1 N3 1.849(9) . ?
N1 C2 1.379(13) . ?
N1 C10 1.441(13) . ?
N2 C7 1.386(13) . ?
N2 C3 1.370(13) . ?
N3 C8 1.342(13) . ?
N3 C22 1.424(13) . ?
N4 N5 1.136(12) . ?
C1 C2 1.468(13) . ?
C2 C3 1.425(13) . ?
C3 C4 1.364(14) . ?
C4 C5 1.418(14) . ?
C5 C6 1.379(14) . ?
C6 C7 1.395(15) . ?
C7 C8 1.441(14) . ?
C8 C9 1.441(15) . ?
C10 C15 1.352(15) . ?
C10 C11 1.410(16) . ?
C11 C12 1.417(16) . ?
C11 C16 1.486(14) . ?
C12 C13 1.374(14) . ?
C13 C14 1.357(16) . ?
C14 C15 1.366(15) . ?
C15 C19 1.558(17) . ?
C16 C17 1.468(15) . ?
C16 C18 1.503(14) . ?
C19 C20 1.509(16) . ?
C19 C21 1.520(16) . ?
C22 C23 1.368(15) . ?
C22 C27 1.418(16) . ?
C23 C24 1.403(16) . ?
C23 C28 1.490(15) . ?
C24 C25 1.411(14) . ?
C25 C26 1.359(16) . ?
C26 C27 1.386(15) . ?
C27 C31 1.489(15) . ?
C28 C30 1.523(14) . ?
C28 C29 1.549(15) . ?
C31 C32 1.475(15) . ?
C31 C33 1.519(15) . ?

loop_
_geom_torsion_atom_site_label_1
_geom_torsion_atom_site_label_2
_geom_torsion_atom_site_label_3
_geom_torsion_atom_site_label_4
_geom_torsion
_geom_torsion_site_symmetry_1
_geom_torsion_site_symmetry_2
_geom_torsion_site_symmetry_3
_geom_torsion_site_symmetry_4
_geom_torsion_publ_flag
N2 Fe1 N1 C2 -1.0(8) . . . . ?
N4 Fe1 N1 C2 178.8(8) . . . . ?
N3 Fe1 N1 C2 -8.7(18) . . . . ?
N2 Fe1 N1 C10 -179.2(10) . . . . ?
N4 Fe1 N1 C10 0.7(10) . . . . ?
N3 Fe1 N1 C10 173.1(12) . . . . ?
N4 Fe1 N2 C7 150(100) . . . . ?
N1 Fe1 N2 C7 -177.5(9) . . . . ?
N3 Fe1 N2 C7 0.2(8) . . . . ?
N4 Fe1 N2 C3 -32(100) . . . . ?
N1 Fe1 N2 C3 0.6(9) . . . . ?
N3 Fe1 N2 C3 178.4(9) . . . . ?
N2 Fe1 N3 C8 -0.3(9) . . . . ?
N4 Fe1 N3 C8 179.8(9) . . . . ?
N1 Fe1 N3 C8 7.4(19) . . . . ?
N2 Fe1 N3 C22 -179.4(10) . . . . ?
N4 Fe1 N3 C22 0.7(11) . . . . ?
N1 Fe1 N3 C22 -171.7(12) . . . . ?
N2 Fe1 N4 N5 -106(100) . . . . ?
N1 Fe1 N4 N5 -138(55) . . . . ?
N3 Fe1 N4 N5 44(55) . . . . ?
C10 N1 C2 C3 179.5(10) . . . . ?
Fe1 N1 C2 C3 1.2(11) . . . . ?
C10 N1 C2 C1 -1.7(16) . . . . ?
Fe1 N1 C2 C1 -180.0(8) . . . . ?
C7 N2 C3 C4 1.2(17) . . . . ?
Fe1 N2 C3 C4 -177.0(8) . . . . ?
C7 N2 C3 C2 178.1(9) . . . . ?
Fe1 N2 C3 C2 -0.1(12) . . . . ?
N1 C2 C3 C4 176.0(11) . . . . ?
C1 C2 C3 C4 -2.8(17) . . . . ?
N1 C2 C3 N2 -0.7(12) . . . . ?
C1 C2 C3 N2 -179.5(11) . . . . ?
N2 C3 C4 C5 -3.9(18) . . . . ?
C2 C3 C4 C5 179.8(10) . . . . ?
C3 C4 C5 C6 4.8(18) . . . . ?
C4 C5 C6 C7 -3(2) . . . . ?
C3 N2 C7 C6 0.6(17) . . . . ?
Fe1 N2 C7 C6 178.8(9) . . . . ?
C3 N2 C7 C8 -178.3(10) . . . . ?
Fe1 N2 C7 C8 -0.1(14) . . . . ?
C5 C6 C7 N2 0.4(19) . . . . ?
C5 C6 C7 C8 179.0(14) . . . . ?
C22 N3 C8 C9 1.7(19) . . . . ?
Fe1 N3 C8 C9 -177.5(10) . . . . ?
C22 N3 C8 C7 179.4(11) . . . . ?
Fe1 N3 C8 C7 0.3(14) . . . . ?
N2 C7 C8 N3 -0.1(15) . . . . ?
C6 C7 C8 N3 -178.8(12) . . . . ?
N2 C7 C8 C9 177.9(10) . . . . ?
C6 C7 C8 C9 -1(2) . . . . ?
C2 N1 C10 C15 101.9(15) . . . . ?
Fe1 N1 C10 C15 -80.0(15) . . . . ?
C2 N1 C10 C11 -84.9(14) . . . . ?
Fe1 N1 C10 C11 93.2(12) . . . . ?
C15 C10 C11 C12 1(2) . . . . ?
N1 C10 C11 C12 -172.0(12) . . . . ?
C15 C10 C11 C16 178.0(13) . . . . ?
N1 C10 C11 C16 5.0(19) . . . . ?
C10 C11 C12 C13 -4(2) . . . . ?
C16 C11 C12 C13 178.5(14) . . . . ?
C11 C12 C13 C14 4(3) . . . . ?
C12 C13 C14 C15 -1(3) . . . . ?
C11 C10 C15 C14 2(2) . . . . ?
N1 C10 C15 C14 175.1(12) . . . . ?
C11 C10 C15 C19 177.7(12) . . . . ?
N1 C10 C15 C19 -9(2) . . . . ?
C13 C14 C15 C10 -2(2) . . . . ?
C13 C14 C15 C19 -177.9(15) . . . . ?
C10 C11 C16 C17 125.7(14) . . . . ?
C12 C11 C16 C17 -57.4(16) . . . . ?
C10 C11 C16 C18 -110.2(14) . . . . ?
C12 C11 C16 C18 66.7(16) . . . . ?
C10 C15 C19 C20 -103.0(17) . . . . ?
C14 C15 C19 C20 72.5(18) . . . . ?
C10 C15 C19 C21 133.9(15) . . . . ?
C14 C15 C19 C21 -50.5(19) . . . . ?
C8 N3 C22 C23 93.9(13) . . . . ?
Fe1 N3 C22 C23 -86.9(13) . . . . ?
C8 N3 C22 C27 -92.8(14) . . . . ?
Fe1 N3 C22 C27 86.4(12) . . . . ?
C27 C22 C23 C24 -1.6(18) . . . . ?
N3 C22 C23 C24 171.5(10) . . . . ?
C27 C22 C23 C28 176.2(11) . . . . ?
N3 C22 C23 C28 -10.7(19) . . . . ?
C22 C23 C24 C25 -0.8(18) . . . . ?
C28 C23 C24 C25 -178.7(10) . . . . ?
C23 C24 C25 C26 1.5(18) . . . . ?
C24 C25 C26 C27 0(2) . . . . ?
C25 C26 C27 C22 -2(2) . . . . ?
C25 C26 C27 C31 178.9(13) . . . . ?
C23 C22 C27 C26 3.1(18) . . . . ?
N3 C22 C27 C26 -170.1(11) . . . . ?
C23 C22 C27 C31 -178.2(12) . . . . ?
N3 C22 C27 C31 8.6(18) . . . . ?
C22 C23 C28 C30 -134.7(13) . . . . ?
C24 C23 C28 C30 43.1(15) . . . . ?
C22 C23 C28 C29 97.3(15) . . . . ?
C24 C23 C28 C29 -85.0(13) . . . . ?
C26 C27 C31 C32 74.8(16) . . . . ?
C22 C27 C31 C32 -103.8(15) . . . . ?
C26 C27 C31 C33 -49.3(18) . . . . ?
C22 C27 C31 C33 132.1(13) . . . . ?
